data_4060141
_journal_name_full Organometallics
_journal_paper_doi 10.1021/om049261y
_journal_year 2005
_chemical_formula_sum 'C41 H64 P Rh Si2'
_chemical_formula_weight 746.98
_space_group_IT_number 11
_symmetry_cell_setting monoclinic
_symmetry_space_group_name_Hall '-P 2yb'
_symmetry_space_group_name_H-M 'P 1 21/m 1'
_atom_sites_solution_hydrogens geom
_atom_sites_solution_primary direct
_atom_sites_solution_secondary difmap
_cell_angle_alpha 90.00
_cell_angle_beta 100.410(5)
_cell_angle_gamma 90.00
_cell_formula_units_Z 2
_cell_length_a 8.447(5)
_cell_length_b 24.218(5)
_cell_length_c 9.788(5)
_cell_measurement_reflns_used 251
_cell_measurement_temperature 150.0(1)
_cell_measurement_theta_max 20.0
_cell_measurement_theta_min 3.0
_cell_volume 1969.4(16)
_computing_cell_refinement ?
_computing_data_collection ?
_computing_data_reduction ?
_computing_molecular_graphics ?
_computing_publication_material ?
_computing_structure_refinement 'SHELXL-97 (Sheldrick, 1997)'
_computing_structure_solution 'SHELXS-97 (Sheldrick, 1990)'
_diffrn_ambient_temperature 150.0(1)
_diffrn_detector_area_resol_mean ?
_diffrn_measurement_device_type KappaCCD
_diffrn_measurement_method 'phi and omega scans'
_diffrn_radiation_monochromator graphite
_diffrn_radiation_source 'fine-focus sealed tube'
_diffrn_radiation_type MoK\a
_diffrn_radiation_wavelength 0.71069
_diffrn_reflns_av_R_equivalents 0.0184
_diffrn_reflns_av_sigmaI/netI 0.0523
_diffrn_reflns_limit_h_max 11
_diffrn_reflns_limit_h_min -11
_diffrn_reflns_limit_k_max 15
_diffrn_reflns_limit_k_min -34
_diffrn_reflns_limit_l_max 10
_diffrn_reflns_limit_l_min -10
_diffrn_reflns_number 6822
_diffrn_reflns_theta_max 30.02
_diffrn_reflns_theta_min 3.38
_diffrn_standards_decay_% ?
_diffrn_standards_interval_count ?
_diffrn_standards_interval_time ?
_diffrn_standards_number ?
_exptl_absorpt_coefficient_mu 0.562
_exptl_absorpt_correction_T_max 0.9056
_exptl_absorpt_correction_T_min 0.8959
_exptl_absorpt_correction_type multi-scan
_exptl_absorpt_process_details ?
_exptl_crystal_colour yellow
_exptl_crystal_density_diffrn 1.260
_exptl_crystal_density_meas ?
_exptl_crystal_density_method 'not measured'
_exptl_crystal_description block
_exptl_crystal_F_000 796
_exptl_crystal_size_max 0.20
_exptl_crystal_size_mid 0.18
_exptl_crystal_size_min 0.18
_refine_ls_extinction_coef ?
_refine_ls_extinction_method none
_refine_ls_goodness_of_fit_ref 1.092
_refine_ls_hydrogen_treatment mixed
_refine_ls_matrix_type full
_refine_ls_number_parameters 235
_refine_ls_number_reflns 5022
_refine_ls_number_restraints 0
_refine_ls_restrained_S_all 1.092
_refine_ls_R_factor_all 0.0523
_refine_ls_R_factor_gt 0.0409
_refine_ls_shift/su_max 0.001
_refine_ls_shift/su_mean 0.000
_refine_ls_structure_factor_coef Fsqd
_refine_ls_weighting_details 'calc w=1/[\s^2^(Fo^2^)+(0.0454P)^2^+1.2776P] where P=(Fo^2^+2Fc^2^)/3'
_refine_ls_weighting_scheme calc
_refine_ls_wR_factor_gt 0.1051
_refine_ls_wR_factor_ref 0.1111
_reflns_number_gt 4182
_reflns_number_total 5022
_reflns_threshold_expression >2sigma(I)
_cod_depositor_comments
;
The following automatic conversions were performed:
'_symmetry_cell_setting' value 'Monoclinic' changed to 'monoclinic'
according to '/home/saulius/struct/CIF-dictionaries/cif_core.dic'
dictionary named 'cif_core.dic' version 2.4.1 from 2010-06-29.

Automatic conversion script
Id: cif_fix_enum 1527 2010-12-29 10:47:43Z saulius 
;
_cod_original_sg_symbol_H-M P21/m
_cod_database_code 4060141

loop_
_symmetry_equiv_pos_as_xyz
'x, y, z'
'-x, y+1/2, -z'
'-x, -y, -z'
'x, -y-1/2, z'

loop_
_atom_site_label
_atom_site_type_symbol
_atom_site_fract_x
_atom_site_fract_y
_atom_site_fract_z
_atom_site_U_iso_or_equiv
_atom_site_adp_type
_atom_site_occupancy
_atom_site_symmetry_multiplicity
_atom_site_calc_flag
_atom_site_refinement_flags
_atom_site_disorder_assembly
_atom_site_disorder_group
Rh1 Rh 0.88355(3) 0.2500 0.66830(3) 0.02292(10) Uani 1 2 d S . .
P1 P 0.78788(9) 0.2500 0.35534(9) 0.02059(18) Uani 1 2 d S . .
Si1 Si 0.88938(8) 0.12743(3) 0.44545(8) 0.02800(17) Uani 1 1 d . . .
C1 C 0.7756(3) 0.19280(9) 0.4753(2) 0.0214(5) Uani 1 1 d . . .
C2 C 0.6668(2) 0.19733(9) 0.5690(2) 0.0199(4) Uani 1 1 d . . .
C3 C 0.6172(3) 0.2500 0.6125(3) 0.0203(6) Uani 1 2 d S . .
H3 H 0.5447 0.2500 0.6762 0.024 Uiso 1 2 calc SR . .
C6 C 0.5863(4) 0.2500 0.2296(3) 0.0256(7) Uani 1 2 d S . .
C7 C 0.4334(4) 0.2500 0.2917(4) 0.0323(8) Uani 1 2 d S . .
H7A H 0.4232 0.2855 0.3375 0.049 Uiso 0.50 1 calc PR A .
H7B H 0.4387 0.2201 0.3598 0.049 Uiso 0.50 1 calc PR . .
H7C H 0.3399 0.2444 0.2177 0.049 Uiso 0.50 1 calc PR . .
C8 C 0.5884(3) 0.30145(12) 0.1396(3) 0.0364(6) Uani 1 1 d . . .
H8A H 0.5017 0.2990 0.0584 0.055 Uiso 1 1 calc R A .
H8B H 0.6923 0.3040 0.1087 0.055 Uiso 1 1 calc R . .
H8C H 0.5726 0.3344 0.1938 0.055 Uiso 1 1 calc R . .
C10 C 1.0824(3) 0.14746(13) 0.3903(3) 0.0392(7) Uani 1 1 d . A .
H10A H 1.1473 0.1697 0.4634 0.059 Uiso 1 1 calc R . .
H10B H 1.0588 0.1691 0.3044 0.059 Uiso 1 1 calc R . .
H10C H 1.1422 0.1141 0.3743 0.059 Uiso 1 1 calc R . .
C11 C 0.7872(4) 0.08127(13) 0.3016(4) 0.0471(8) Uani 1 1 d . A .
H11A H 0.7735 0.1012 0.2131 0.071 Uiso 1 1 calc R . .
H11B H 0.6816 0.0702 0.3202 0.071 Uiso 1 1 calc R . .
H11C H 0.8534 0.0484 0.2964 0.071 Uiso 1 1 calc R . .
C12 C 0.9300(4) 0.08163(14) 0.6018(3) 0.0470(8) Uani 1 1 d . A .
H12A H 1.0137 0.0548 0.5909 0.071 Uiso 1 1 calc R . .
H12B H 0.8312 0.0620 0.6116 0.071 Uiso 1 1 calc R . .
H12C H 0.9664 0.1041 0.6849 0.071 Uiso 1 1 calc R . .
C13 C 0.5935(3) 0.14856(10) 0.6281(3) 0.0239(5) Uani 1 1 d . . .
C14 C 0.5886(4) 0.14371(13) 0.7689(3) 0.0439(7) Uani 1 1 d . A .
H14 H 0.6409 0.1706 0.8320 0.053 Uiso 1 1 calc R . .
C15 C 0.5084(4) 0.10023(14) 0.8184(3) 0.0538(9) Uani 1 1 d . . .
H15 H 0.5060 0.0976 0.9148 0.065 Uiso 1 1 calc R A .
C16 C 0.4324(4) 0.06098(12) 0.7286(4) 0.0440(7) Uani 1 1 d . A .
H16 H 0.3786 0.0309 0.7628 0.053 Uiso 1 1 calc R . .
C17 C 0.4346(3) 0.06545(11) 0.5890(3) 0.0381(6) Uani 1 1 d . . .
H17 H 0.3810 0.0386 0.5264 0.046 Uiso 1 1 calc R A .
C18 C 0.5146(3) 0.10882(10) 0.5391(3) 0.0302(5) Uani 1 1 d . A .
H18 H 0.5154 0.1114 0.4424 0.036 Uiso 1 1 calc R . .
C28 C 0.8941(4) 0.2500 0.8901(4) 0.0312(8) Uani 1 2 d S A 1
H28 H 0.7867 0.2461 0.9184 0.037 Uiso 0.50 1 calc PR A 1
C29 C 0.9553(6) 0.2001(2) 0.8456(5) 0.0302(11) Uani 0.50 1 d P A 1
H29 H 0.8804 0.1683 0.8490 0.036 Uiso 0.50 1 calc PR A 1
C30 C 1.1305(16) 0.1823(6) 0.8723(16) 0.0381(12) Uani 0.50 1 d P A 1
H30A H 1.1365 0.1415 0.8767 0.046 Uiso 0.50 1 calc PR A 1
H30B H 1.1848 0.1970 0.9631 0.046 Uiso 0.50 1 calc PR A 1
C31 C 1.2190(6) 0.2033(3) 0.7565(6) 0.0413(14) Uani 0.50 1 d P A 1
H31A H 1.3291 0.2148 0.7996 0.050 Uiso 0.50 1 calc PR A 1
H31B H 1.2290 0.1723 0.6925 0.050 Uiso 0.50 1 calc PR A 1
C32 C 1.1383(4) 0.2500 0.6747(4) 0.0307(8) Uani 1 2 d S A 1
H32 H 1.1705 0.2551 0.5821 0.037 Uiso 0.50 1 calc PR A 1
C33 C 1.0969(5) 0.3001(2) 0.7372(5) 0.0293(11) Uani 0.50 1 d P A 1
H33 H 1.1044 0.3342 0.6813 0.035 Uiso 0.50 1 calc PR A 1
C34 C 1.1408(13) 0.3078(4) 0.8956(12) 0.031(2) Uani 0.50 1 d P A 1
H34A H 1.2313 0.2830 0.9333 0.037 Uiso 0.50 1 calc PR A 1
H34B H 1.1767 0.3463 0.9164 0.037 Uiso 0.50 1 calc PR A 1
C35 C 0.9973(7) 0.2953(3) 0.9663(6) 0.0381(12) Uani 0.50 1 d P A 1
H35A H 1.0368 0.2838 1.0636 0.046 Uiso 0.50 1 calc PR A 1
H35B H 0.9318 0.3291 0.9680 0.046 Uiso 0.50 1 calc PR A 1
C36 C 0.3181(3) 0.06110(13) 0.1415(3) 0.0623(10) Uani 1 1 d . . .
H36A H 0.4287 0.0635 0.1245 0.093 Uiso 0.743(6) 1 calc PR B 1
H36B H 0.3187 0.0456 0.2341 0.093 Uiso 0.743(6) 1 calc PR B 1
H36C H 0.2703 0.0981 0.1362 0.093 Uiso 0.743(6) 1 calc PR B 1
H36D H 0.4060 0.0519 0.2179 0.093 Uiso 0.257(6) 1 calc PR B 2
H36E H 0.2764 0.0979 0.1571 0.093 Uiso 0.257(6) 1 calc PR B 2
H36F H 0.3582 0.0608 0.0536 0.093 Uiso 0.257(6) 1 calc PR B 2
C37 C 0.2183(3) 0.02368(13) 0.0314(3) 0.0762(16) Uani 0.743(6) 1 d PR B 1
H37A H 0.2201 0.0391 -0.0620 0.091 Uiso 0.743(6) 1 calc PR B 1
H37B H 0.2685 -0.0134 0.0360 0.091 Uiso 0.743(6) 1 calc PR B 1
C37A C 0.1711(3) 0.01472(13) 0.1347(3) 0.0762(16) Uani 0.257(6) 1 d PR B 2
H37C H 0.2187 -0.0220 0.1236 0.091 Uiso 0.257(6) 1 calc PR B 2
H37D H 0.1374 0.0148 0.2264 0.091 Uiso 0.257(6) 1 calc PR B 2
C38 C 0.0538(3) 0.01828(13) 0.0500(3) 0.0915(15) Uani 1 1 d R . .
H38A H 0.0054 0.0556 0.0447 0.137 Uiso 0.743(6) 1 calc PR B 1
H38B H 0.0544 0.0042 0.1450 0.137 Uiso 0.743(6) 1 calc PR B 1
H38C H 0.0824 0.0477 -0.0114 0.137 Uiso 0.257(6) 1 calc PR B 2
H38D H -0.0228 0.0359 0.1021 0.137 Uiso 0.257(6) 1 calc PR B 2

loop_
_atom_site_aniso_label
_atom_site_aniso_U_11
_atom_site_aniso_U_22
_atom_site_aniso_U_33
_atom_site_aniso_U_23
_atom_site_aniso_U_13
_atom_site_aniso_U_12
Rh1 0.01517(12) 0.03461(15) 0.01800(18) 0.000 0.00037(9) 0.000
P1 0.0172(3) 0.0268(4) 0.0176(5) 0.000 0.0028(3) 0.000
Si1 0.0239(3) 0.0269(3) 0.0336(4) -0.0030(3) 0.0064(3) 0.0046(3)
C1 0.0187(9) 0.0237(11) 0.0212(13) -0.0014(9) 0.0021(8) 0.0004(8)
C2 0.0144(9) 0.0236(10) 0.0202(13) -0.0020(8) -0.0005(8) -0.0008(8)
C3 0.0142(12) 0.0275(15) 0.0194(18) 0.000 0.0039(11) 0.000
C6 0.0244(15) 0.0362(19) 0.0148(18) 0.000 -0.0005(12) 0.000
C7 0.0203(15) 0.051(2) 0.023(2) 0.000 -0.0037(13) 0.000
C8 0.0378(14) 0.0405(15) 0.0277(16) 0.0066(12) -0.0030(11) 0.0014(12)
C10 0.0296(13) 0.0469(17) 0.0446(18) -0.0069(13) 0.0159(12) 0.0042(12)
C11 0.0394(15) 0.0392(16) 0.063(2) -0.0197(15) 0.0087(14) 0.0045(13)
C12 0.0451(17) 0.0446(17) 0.053(2) 0.0126(14) 0.0125(14) 0.0188(14)
C13 0.0190(10) 0.0252(11) 0.0277(14) 0.0009(9) 0.0052(9) -0.0002(9)
C14 0.0578(19) 0.0449(17) 0.0313(18) -0.0030(13) 0.0141(14) -0.0232(15)
C15 0.074(2) 0.0524(19) 0.040(2) 0.0040(15) 0.0240(17) -0.0251(18)
C16 0.0433(16) 0.0313(14) 0.062(2) 0.0056(13) 0.0217(15) -0.0079(13)
C17 0.0316(13) 0.0253(12) 0.057(2) -0.0028(12) 0.0080(12) -0.0047(11)
C18 0.0280(12) 0.0272(12) 0.0354(16) -0.0020(10) 0.0060(10) -0.0014(10)
C28 0.0230(15) 0.048(2) 0.021(2) 0.000 0.0009(13) 0.000
C29 0.027(2) 0.040(3) 0.023(3) 0.010(2) 0.004(2) 0.001(2)
C30 0.032(2) 0.052(3) 0.028(3) -0.003(2) -0.003(2) -0.004(2)
C31 0.023(2) 0.061(4) 0.039(4) 0.011(3) 0.001(2) 0.009(3)
C32 0.0121(13) 0.049(2) 0.031(2) 0.000 0.0030(13) 0.000
C33 0.015(2) 0.045(3) 0.025(3) 0.001(2) -0.0039(18) -0.009(2)
C34 0.026(3) 0.039(5) 0.022(5) 0.000(3) -0.012(3) -0.013(3)
C35 0.032(2) 0.052(3) 0.028(3) -0.003(2) -0.003(2) -0.004(2)
C36 0.060(2) 0.074(3) 0.053(2) 0.0023(19) 0.0093(17) -0.011(2)
C37 0.084(4) 0.087(4) 0.061(4) 0.006(3) 0.024(3) -0.011(3)
C37A 0.084(4) 0.087(4) 0.061(4) 0.006(3) 0.024(3) -0.011(3)
C38 0.076(3) 0.113(4) 0.080(3) 0.011(3) -0.001(2) -0.020(3)
